data_7102676
loop_
_publ_author_name
'R\'ethor\'e, C\'eline'
'Fourmigue, Marc'
'Avarvari, Narcis'

_publ_section_title
;
 Tetrathiafulvalene based phosphino-oxazolines: a new family of redox
 active chiral ligands.
;
_journal_issue 12
_journal_name_full 'Chemical communications (Cambridge, England)'
_journal_page_first 1384
_journal_page_last 1385
_journal_paper_doi 10.1039/b402877e
_journal_year 2004
_chemical_formula_sum 'C12 H11 N O S6'
_chemical_formula_weight 377.58
_chemical_name_systematic
;
?
;
_space_group_IT_number 4
_symmetry_cell_setting monoclinic
_symmetry_space_group_name_Hall 'P 2yb'
_symmetry_space_group_name_H-M 'P 1 21 1'
_atom_sites_solution_hydrogens geom
_atom_sites_solution_primary direct
_atom_sites_solution_secondary difmap
_audit_creation_method SHELXL-97
_cell_angle_alpha 90.00
_cell_angle_beta 99.60(2)
_cell_angle_gamma 90.00
_cell_formula_units_Z 2
_cell_length_a 6.3686(10)
_cell_length_b 7.667(2)
_cell_length_c 16.419(3)
_cell_measurement_reflns_used 1542
_cell_measurement_temperature 293(2)
_cell_measurement_theta_max 21.65
_cell_measurement_theta_min 2.45
_cell_volume 790.4(3)
_computing_cell_refinement 'SELECT, CELL [STOE-IPDS]'
_computing_data_collection 'EXPOSE [STOE-IPDS]'
_computing_data_reduction 'INTEGRATE [STOE-IPDS]'
_computing_structure_refinement 'SHELXL-97 (Sheldrick, 1997)'
_computing_structure_solution 'SHELXS-97 (Sheldrick, 1990)'
_diffrn_ambient_temperature 293(2)
_diffrn_detector_area_resol_mean 6.6
_diffrn_measured_fraction_theta_full 0.932
_diffrn_measured_fraction_theta_max 0.932
_diffrn_measurement_device_type STOE-IPDS
_diffrn_measurement_method 'Oscillation, Phi. incr. = 1.4'
_diffrn_radiation_monochromator graphite
_diffrn_radiation_source 'fine-focus sealed tube'
_diffrn_radiation_type MoK\a
_diffrn_radiation_wavelength 0.71073
_diffrn_reflns_av_R_equivalents 0.1537
_diffrn_reflns_av_sigmaI/netI 0.3049
_diffrn_reflns_limit_h_max 7
_diffrn_reflns_limit_h_min -7
_diffrn_reflns_limit_k_max 9
_diffrn_reflns_limit_k_min -9
_diffrn_reflns_limit_l_max 20
_diffrn_reflns_limit_l_min -19
_diffrn_reflns_number 6434
_diffrn_reflns_theta_full 25.87
_diffrn_reflns_theta_max 25.87
_diffrn_reflns_theta_min 2.52
_exptl_absorpt_coefficient_mu 0.858
_exptl_absorpt_correction_T_max 0.9703
_exptl_absorpt_correction_T_min 0.9556
_exptl_absorpt_correction_type numerical
_exptl_absorpt_process_details faceit
_exptl_crystal_colour orange
_exptl_crystal_density_diffrn 1.586
_exptl_crystal_density_meas ?
_exptl_crystal_density_method .
_exptl_crystal_description prism
_exptl_crystal_F_000 388
_exptl_crystal_size_max 0.84
_exptl_crystal_size_mid 0.04
_exptl_crystal_size_min 0.04
_refine_diff_density_max 0.355
_refine_diff_density_min -0.253
_refine_diff_density_rms 0.061
_refine_ls_abs_structure_details 'Flack H D (1983), Acta Cryst. A39, 876-881'
_refine_ls_abs_structure_Flack -0.5(5)
_refine_ls_extinction_method none
_refine_ls_goodness_of_fit_ref 0.755
_refine_ls_hydrogen_treatment mixed
_refine_ls_matrix_type full
_refine_ls_number_parameters 181
_refine_ls_number_reflns 2865
_refine_ls_number_restraints 1
_refine_ls_restrained_S_all 0.755
_refine_ls_R_factor_all 0.2526
_refine_ls_R_factor_gt 0.0787
_refine_ls_shift/su_max 0.004
_refine_ls_shift/su_mean 0.000
_refine_ls_structure_factor_coef Fsqd
_refine_ls_weighting_details 'calc w=1/[\s^2^(Fo^2^)+(0.0946P)^2^+0.0000P] where P=(Fo^2^+2Fc^2^)/3'
_refine_ls_weighting_scheme calc
_refine_ls_wR_factor_gt 0.1848
_refine_ls_wR_factor_ref 0.2504
_reflns_number_gt 682
_reflns_number_total 2865
_reflns_threshold_expression >2sigma(I)
_cod_data_source_file b402877e.txt
_cod_data_source_block EDT-TTF-OX,_2b
_cod_depositor_comments
;
The following automatic conversions were performed:
'_exptl_absorpt_correction_type' value 'Numerical' changed to 'numerical'
according to '/home/saulius/struct/CIF-dictionaries/cif_core.dic'
dictionary named 'cif_core.dic' version 2.4.1 from 2010-06-29.

Automatic conversion script
Id: cif_fix_enum 1527 2010-12-29 10:47:43Z saulius 
;
_cod_original_sg_symbol_H-M P21
_cod_database_code 7102676

loop_
_symmetry_equiv_pos_as_xyz
'x, y, z'
'-x, y+1/2, -z'

loop_
_atom_site_label
_atom_site_type_symbol
_atom_site_fract_x
_atom_site_fract_y
_atom_site_fract_z
_atom_site_U_iso_or_equiv
_atom_site_adp_type
_atom_site_occupancy
_atom_site_symmetry_multiplicity
_atom_site_calc_flag
_atom_site_refinement_flags
S5 S 1.0691(9) 0.8973(9) 0.8658(3) 0.1035(19) Uani 1 1 d .
S6 S 0.5973(11) 0.9220(11) 0.9461(4) 0.147(3) Uani 1 1 d .
S3 S 0.8881(9) 0.5790(7) 0.7878(3) 0.0901(17) Uani 1 1 d .
S4 S 0.4764(8) 0.6069(8) 0.8466(3) 0.0911(17) Uani 1 1 d .
S1 S 0.7473(9) 0.2206(7) 0.6972(3) 0.0826(15) Uani 1 1 d .
S2 S 0.3283(9) 0.2379(9) 0.7531(3) 0.0997(19) Uani 1 1 d .
C7 C 0.988(5) 1.049(4) 0.926(2) 0.198(16) Uani 1 1 d .
H7A H 1.1058 1.0677 0.9705 0.237 Uiso 1 1 calc R
H7B H 0.9736 1.1554 0.8933 0.237 Uiso 1 1 calc R
C8 C 0.811(5) 1.038(4) 0.961(2) 0.23(2) Uani 1 1 d .
H8A H 0.7581 1.1568 0.9580 0.275 Uiso 1 1 calc R
H8B H 0.8680 1.0187 1.0189 0.275 Uiso 1 1 calc R
C5 C 0.853(3) 0.753(3) 0.8474(10) 0.079(6) Uani 1 1 d .
C6 C 0.667(3) 0.765(2) 0.8792(10) 0.074(5) Uani 1 1 d .
C4 C 0.643(3) 0.488(3) 0.7926(12) 0.075(5) Uani 1 1 d .
C3 C 0.588(3) 0.345(4) 0.7549(11) 0.080(6) Uani 1 1 d .
C1 C 0.568(4) 0.047(2) 0.6776(11) 0.086(7) Uani 1 1 d .
C2 C 0.383(4) 0.055(4) 0.7062(13) 0.134(11) Uani 1 1 d .
H2 H 0.2879 -0.0379 0.7000 0.161 Uiso 1 1 calc R
C9 C 0.669(4) -0.093(2) 0.6320(10) 0.083(7) Uani 1 1 d .
C10 C 0.621(4) -0.334(3) 0.5574(14) 0.109(7) Uani 1 1 d .
H10A H 0.5508 -0.3272 0.5004 0.131 Uiso 1 1 calc R
H10B H 0.6199 -0.4550 0.5752 0.131 Uiso 1 1 calc R
C11 C 0.847(4) -0.269(3) 0.5655(12) 0.097(7) Uani 1 1 d .
H11 H 0.9441 -0.3542 0.5964 0.117 Uiso 1 1 calc R
C12 C 0.917(4) -0.233(3) 0.4840(10) 0.106(8) Uani 1 1 d .
H12A H 1.0602 -0.1895 0.4934 0.159 Uiso 1 1 calc R
H12B H 0.8241 -0.1471 0.4542 0.159 Uiso 1 1 calc R
H12C H 0.9101 -0.3384 0.4524 0.159 Uiso 1 1 calc R
O1 O 0.517(3) -0.227(2) 0.6082(8) 0.112(6) Uani 1 1 d .
N1 N 0.845(3) -0.109(3) 0.6156(11) 0.101(6) Uani 1 1 d .

loop_
_atom_site_aniso_label
_atom_site_aniso_U_11
_atom_site_aniso_U_22
_atom_site_aniso_U_33
_atom_site_aniso_U_23
_atom_site_aniso_U_13
_atom_site_aniso_U_12
S5 0.081(5) 0.124(5) 0.108(4) -0.025(4) 0.020(3) -0.025(4)
S6 0.079(5) 0.212(8) 0.157(6) -0.122(6) 0.041(4) -0.034(5)
S3 0.067(4) 0.117(5) 0.092(4) -0.019(3) 0.030(3) -0.017(4)
S4 0.061(4) 0.130(5) 0.088(3) -0.019(3) 0.028(3) -0.018(3)
S1 0.066(4) 0.093(4) 0.093(3) -0.001(3) 0.023(3) -0.010(3)
S2 0.068(4) 0.133(5) 0.102(4) -0.020(4) 0.025(3) -0.028(4)
C7 0.08(2) 0.15(3) 0.37(5) -0.14(3) 0.07(3) -0.038(19)
C8 0.12(3) 0.24(4) 0.35(5) -0.19(4) 0.10(3) -0.07(3)
C5 0.077(16) 0.089(15) 0.069(11) 0.031(11) 0.003(10) 0.007(12)
C6 0.080(16) 0.077(14) 0.058(10) 0.001(10) -0.003(9) 0.000(11)
C4 0.069(15) 0.092(14) 0.068(11) 0.022(11) 0.028(10) -0.004(12)
C3 0.050(13) 0.134(19) 0.057(10) 0.004(12) 0.008(9) -0.028(12)
C1 0.13(2) 0.067(14) 0.064(12) -0.024(10) 0.017(12) -0.014(13)
C2 0.11(2) 0.21(3) 0.094(16) -0.055(19) 0.047(16) -0.03(2)
C9 0.13(2) 0.039(11) 0.067(11) -0.005(10) -0.033(13) -0.034(14)
C10 0.12(2) 0.095(18) 0.111(17) 0.002(13) 0.014(16) -0.013(15)
C11 0.13(2) 0.058(13) 0.099(15) 0.010(13) 0.007(13) 0.027(15)
C12 0.16(2) 0.102(17) 0.059(12) -0.021(11) 0.019(12) -0.005(14)
O1 0.129(16) 0.121(13) 0.099(10) -0.005(9) 0.053(10) 0.004(11)
N1 0.068(14) 0.131(18) 0.107(13) 0.010(13) 0.025(10) 0.000(13)

loop_
_atom_type_symbol
_atom_type_description
_atom_type_scat_dispersion_real
_atom_type_scat_dispersion_imag
_atom_type_scat_source
C C 0.0033 0.0016 'International Tables Vol C Tables 4.2.6.8 and 6.1.1.4'
H H 0.0000 0.0000 'International Tables Vol C Tables 4.2.6.8 and 6.1.1.4'
N N 0.0061 0.0033 'International Tables Vol C Tables 4.2.6.8 and 6.1.1.4'
O O 0.0106 0.0060 'International Tables Vol C Tables 4.2.6.8 and 6.1.1.4'
S S 0.1246 0.1234 'International Tables Vol C Tables 4.2.6.8 and 6.1.1.4'

loop_
_geom_angle_atom_site_label_1
_geom_angle_atom_site_label_2
_geom_angle_atom_site_label_3
_geom_angle
C7 S5 C5 103.4(13)
C8 S6 C6 100.4(13)
C5 S3 C4 94.8(11)
C6 S4 C4 93.9(11)
C1 S1 C3 95.3(11)
C2 S2 C3 97.2(13)
C8 C7 S5 125(2)
C7 C8 S6 135(2)
C6 C5 S3 118.5(15)
C6 C5 S5 126.5(16)
S3 C5 S5 115.0(13)
C5 C6 S4 116.1(14)
C5 C6 S6 127.7(16)
S4 C6 S6 116.2(13)
C3 C4 S3 120.0(15)
C3 C4 S4 123.5(16)
S3 C4 S4 116.4(15)
C4 C3 S1 125.8(14)
C4 C3 S2 124.0(16)
S1 C3 S2 110.2(14)
C2 C1 C9 133(2)
C2 C1 S1 119.0(18)
C9 C1 S1 108.1(17)
C1 C2 S2 118(2)
N1 C9 O1 119(2)
N1 C9 C1 133(2)
O1 C9 C1 109(2)
O1 C10 C11 106.8(18)
N1 C11 C12 112.0(19)
N1 C11 C10 103.1(17)
C12 C11 C10 114(2)
C10 O1 C9 102.6(18)
C9 N1 C11 108(2)

loop_
_geom_bond_atom_site_label_1
_geom_bond_atom_site_label_2
_geom_bond_distance
S5 C7 1.66(3)
S5 C5 1.75(2)
S6 C8 1.61(3)
S6 C6 1.74(2)
S3 C5 1.69(2)
S3 C4 1.72(2)
S4 C6 1.73(2)
S4 C4 1.75(2)
S1 C1 1.75(2)
S1 C3 1.77(2)
S2 C2 1.66(3)
S2 C3 1.84(2)
C7 C8 1.35(4)
C5 C6 1.38(2)
C4 C3 1.28(2)
C1 C2 1.34(3)
C1 C9 1.51(3)
C9 N1 1.20(3)
C9 O1 1.42(2)
C10 O1 1.41(3)
C10 C11 1.51(3)
C11 N1 1.48(3)
C11 C12 1.50(2)

loop_
_cod_related_entry_id
_cod_related_entry_database
_cod_related_entry_code
1 ChemSpider 21198687
